data_7064350
loop_
_publ_author_name
'Rayasingh, Amlan Ranjan'
'Manivannan, Vadivelu'

_publ_section_title
;
 Synthesis, structure, and catalytic- and bio-activity of some metal
 complexes and a coordination polymer featuring imidazo[1,5-a]pyridine and
 chromen[4,3-b]pyrrole-4-one
;
_journal_issue 16
_journal_name_full 'New Journal of Chemistry'
_journal_page_first 6746
_journal_page_last 6760
_journal_paper_doi 10.1039/D6NJ00431H
_journal_volume 50
_journal_year 2026
_chemical_formula_moiety 'C36 H24 Br2 Cl Cu N6, Cl, 5[H2O]'
_chemical_formula_sum 'C36 H34 Br2 Cl2 Cu N6 O5'
_chemical_formula_weight 924.95
_space_group_crystal_system triclinic
_space_group_IT_number 2
_space_group_name_Hall '-P 1'
_space_group_name_H-M_alt 'P -1'
_atom_sites_solution_hydrogens geom
_atom_sites_solution_primary dual
_audit_creation_date 2025-12-10
_audit_creation_method
;
Olex2 1.5
(compiled 2025.05.22 svn.r631f81ec for OlexSys, GUI svn.r7248)
;
_audit_update_record
;
2026-01-26 deposited with the CCDC.	2026-03-24 downloaded from the CCDC.
;
_cell_angle_alpha 69.906(2)
_cell_angle_beta 76.732(2)
_cell_angle_gamma 85.853(2)
_cell_formula_units_Z 2
_cell_length_a 11.0740(9)
_cell_length_b 12.8377(10)
_cell_length_c 14.4872(12)
_cell_measurement_reflns_used 1944
_cell_measurement_temperature 297.00
_cell_measurement_theta_max 21.95
_cell_measurement_theta_min 2.71
_cell_volume 1882.5(3)
_computing_cell_refinement 'SAINT V8.40B (?, 2016)'
_computing_data_reduction 'SAINT V8.40B (?, 2016)'
_computing_molecular_graphics 'Olex2 1.5 (Dolomanov et al., 2009)'
_computing_publication_material 'Olex2 1.5 (Dolomanov et al., 2009)'
_computing_structure_refinement 'SHELXL 2019/1 (Sheldrick, 2015)'
_computing_structure_solution 'SHELXT 2018/2 (Sheldrick, 2018)'
_diffrn_ambient_temperature 297.00
_diffrn_detector_area_resol_mean 7.9
_diffrn_measured_fraction_theta_full 0.983
_diffrn_measured_fraction_theta_max 0.983
_diffrn_measurement_device_type CMOS-PHOTONII-7
_diffrn_measurement_method '\w and \f scans'
_diffrn_radiation_monochromator graphite
_diffrn_radiation_type MoK\a
_diffrn_radiation_wavelength 0.71073
_diffrn_reflns_av_R_equivalents 0.0467
_diffrn_reflns_av_unetI/netI 0.0312
_diffrn_reflns_Laue_measured_fraction_full 0.983
_diffrn_reflns_Laue_measured_fraction_max 0.983
_diffrn_reflns_limit_h_max 13
_diffrn_reflns_limit_h_min -13
_diffrn_reflns_limit_k_max 15
_diffrn_reflns_limit_k_min -15
_diffrn_reflns_limit_l_max 17
_diffrn_reflns_limit_l_min -17
_diffrn_reflns_number 45593
_diffrn_reflns_point_group_measured_fraction_full 0.983
_diffrn_reflns_point_group_measured_fraction_max 0.983
_diffrn_reflns_theta_full 24.998
_diffrn_reflns_theta_max 24.998
_diffrn_reflns_theta_min 1.860
_diffrn_source 'X-ray Tube'
_diffrn_source_current 1.4
_diffrn_source_power 0.07
_diffrn_source_voltage 50.0
_diffrn_standards_number 0
_exptl_absorpt_coefficient_mu 2.895
_exptl_absorpt_correction_T_max 0.7455
_exptl_absorpt_correction_T_min 0.5254
_exptl_absorpt_correction_type multi-scan
_exptl_absorpt_process_details
;
SADABS-2016/2 (Bruker,2016/2) was used for absorption correction.
wR2(int) was 0.1327 before and 0.0627 after correction.
The Ratio of minimum to maximum transmission is 0.7048.
The \l/2 correction factor is Not present.
;
_exptl_crystal_colour blue
_exptl_crystal_colour_primary blue
_exptl_crystal_density_diffrn 1.632
_exptl_crystal_description plate
_exptl_crystal_F_000 930
_exptl_crystal_size_max 0.15
_exptl_crystal_size_mid 0.1
_exptl_crystal_size_min 0.04
_refine_diff_density_max 1.331
_refine_diff_density_min -0.911
_refine_diff_density_rms 0.122
_refine_ls_extinction_method none
_refine_ls_goodness_of_fit_ref 1.148
_refine_ls_hydrogen_treatment constr
_refine_ls_matrix_type full
_refine_ls_number_parameters 497
_refine_ls_number_reflns 6522
_refine_ls_number_restraints 501
_refine_ls_restrained_S_all 1.109
_refine_ls_R_factor_all 0.1244
_refine_ls_R_factor_gt 0.0877
_refine_ls_shift/su_max 0.000
_refine_ls_shift/su_mean 0.000
_refine_ls_structure_factor_coef Fsqd
_refine_ls_weighting_details 'w=1/[\s^2^(Fo^2^)+(0.1763P)^2^+3.1486P] where P=(Fo^2^+2Fc^2^)/3'
_refine_ls_weighting_scheme calc
_refine_ls_wR_factor_gt 0.2407
_refine_ls_wR_factor_ref 0.3112
_reflns_Friedel_coverage 0.000
_reflns_number_gt 4266
_reflns_number_total 6522
_reflns_threshold_expression 'I > 2\s(I)'
_cod_data_source_file d6nj00431h2.cif
_cod_data_source_block 1d
_cod_depositor_comments 'Adding full bibliography for 7064343--7064354.cif.'
_cod_database_code 7064350
_shelx_shelxl_version_number 2019/1
_shelx_space_group_comment
;
The symmetry employed for this shelxl refinement is uniquely defined
by the following loop, which should always be used as a source of
symmetry information in preference to the above space-group names.
They are only intended as comments.
;
_shelx_estimated_absorpt_t_max 0.893
_shelx_estimated_absorpt_t_min 0.671
_olex2_refinement_description
;
1. Fixed Uiso
 At 1.2 times of:
  All C(H) groups
2. Restrained distances
 C30-C32 \\sim C30A-C32A
 with sigma of 0.04
 C29-C31 \\sim C29A-C31A
 with sigma of 0.04
 C28-C32 \\sim C28A-C32A
 with sigma of 0.04
 C28-C30 \\sim C28A-C30A
 with sigma of 0.04
 C27-C31 \\sim C27A-C31A
 with sigma of 0.04
 C27-C29 \\sim C27A-C29A
 with sigma of 0.04
 C24-C32 \\sim C24-C32A
 with sigma of 0.04
 C24-C28 \\sim C24-C28A
 with sigma of 0.04
 Br2-C31 \\sim Br2A-C31A
 with sigma of 0.04
 Br2-C27 \\sim Br2A-C27A
 with sigma of 0.04
 C31-C32 \\sim C31A-C32A
 with sigma of 0.02
 C30-C31 \\sim C30A-C31A
 with sigma of 0.02
 C29-C30 \\sim C29A-C30A
 with sigma of 0.02
 C28-C29 \\sim C28A-C29A
 with sigma of 0.02
 C27-C32 \\sim C27A-C32A
 with sigma of 0.02
 C27-C28 \\sim C27A-C28A
 with sigma of 0.02
 C24-C27 \\sim C24-C27A
 with sigma of 0.02
 Br2-C32 \\sim Br2A-C32A
 with sigma of 0.02
3. Restrained planarity
 C29A, C28A, C32A, C30A, C31A, C27A
 with sigma of 0.02
4. Uiso/Uaniso restraints and constraints
All non-hydrogen atoms have similar U: within 2A with sigma of 0.04 and sigma
for terminal atoms of 0.08 within 2A
5. Others
 Sof(Br2A)=Sof(C27A)=Sof(C28A)=Sof(H28A)=Sof(C29A)=Sof(H29A)=Sof(C30A)=
 Sof(H30A)=Sof(C31A)=Sof(H31A)=Sof(C32A)=1-FVAR(1)
 Sof(Br2)=Sof(C27)=Sof(C28)=Sof(H28)=Sof(C29)=Sof(H29)=Sof(C30)=Sof(H30)=
 Sof(C31)=Sof(H31)=Sof(C32)=FVAR(1)
 Fixed Sof: Cl3(0.5) Cl2(0.5)
6.a Aromatic/amide H refined with riding coordinates:
 C2(H2), C3(H3), C4(H4), C5(H5), C10(H10), C11(H11), C12(H12), C13(H13),
 C15(H15), C16(H16), C17(H17), C18(H18), C20(H20), C21(H21), C22(H22), C23(H23),
  C28(H28), C29(H29), C30(H30), C31(H31), C33(H33), C34(H34), C35(H35),
 C36(H36), C28A(H28A), C29A(H29A), C30A(H30A), C31A(H31A)
;
_smtbx_masks_void_probe_radius 1.2
_smtbx_masks_void_truncation_radius 1.2
_olex2_submission_special_instructions 'No special instructions were received'

loop_
_space_group_symop_operation_xyz
'x, y, z'
'-x, -y, -z'

loop_
_atom_site_label
_atom_site_type_symbol
_atom_site_fract_x
_atom_site_fract_y
_atom_site_fract_z
_atom_site_U_iso_or_equiv
_atom_site_adp_type
_atom_site_occupancy
_atom_site_site_symmetry_order
_atom_site_calc_flag
_atom_site_refinement_flags_posn
_atom_site_refinement_flags_adp
_atom_site_refinement_flags_occupancy
_atom_site_disorder_assembly
_atom_site_disorder_group
Br1 Br 0.41866(10) 0.26206(9) 0.98991(8) 0.0908(4) Uani 1 1 d . U . A 1
Br2 Br 0.55069(10) 0.58128(10) 0.84113(10) 0.0964(5) Uani 0.939(4) 1 d D U P B 1
Cu1 Cu 0.24084(9) 0.45844(8) 0.72220(7) 0.0643(4) Uani 1 1 d . U . . .
Cl1 Cl 0.1105(2) 0.4700(2) 0.61922(17) 0.0962(8) Uani 1 1 d . . . . .
N3 N 0.5808(6) 0.2726(5) 0.7369(5) 0.0634(15) Uani 1 1 d . U . . .
N2 N 0.4084(6) 0.3688(5) 0.7250(5) 0.0629(15) Uani 1 1 d . U . . .
N1 N 0.3578(6) 0.5727(5) 0.6180(5) 0.0645(16) Uani 1 1 d . U . . .
N4 N 0.1363(6) 0.3413(5) 0.8362(5) 0.0626(15) Uani 1 1 d . U . . .
N5 N 0.2267(6) 0.5264(5) 0.8388(5) 0.0630(15) Uani 1 1 d . U . . .
N6 N 0.2378(6) 0.5932(6) 0.9565(5) 0.0657(16) Uani 1 1 d . U . . .
C1 C 0.3885(8) 0.1703(7) 0.8428(7) 0.073(2) Uani 1 1 d . U . A 1
C2 C 0.3574(8) 0.0708(8) 0.8157(5) 0.078(3) Uani 1 1 d . U . A 1
H2 H 0.381335 0.070389 0.749993 0.094 Uiso 1 1 calc R U . A 1
C3 C 0.2996(11) -0.0086(9) 0.8838(9) 0.096(3) Uani 1 1 d . U . A 1
H3 H 0.269883 -0.062369 0.864877 0.115 Uiso 1 1 calc R U . A 1
C4 C 0.2757(10) -0.0238(8) 0.9855(8) 0.088(3) Uani 1 1 d . U . A 1
H4 H 0.238115 -0.088974 1.032435 0.105 Uiso 1 1 calc R U . A 1
C5 C 0.3081(9) 0.0581(8) 1.0168(7) 0.082(2) Uani 1 1 d . U . A 1
H5 H 0.290488 0.049497 1.084985 0.098 Uiso 1 1 calc R U . A 1
C6 C 0.3669(8) 0.1532(8) 0.9461(6) 0.074(2) Uani 1 1 d . U . A 1
C7 C 0.4547(7) 0.2692(6) 0.7697(6) 0.0649(19) Uani 1 1 d . U . . .
C8 C 0.6167(7) 0.3776(7) 0.6712(6) 0.0618(18) Uani 1 1 d . U . . .
C9 C 0.5081(7) 0.4362(6) 0.6648(5) 0.0571(17) Uani 1 1 d . U . . .
C10 C 0.6614(8) 0.1857(8) 0.7616(7) 0.078(2) Uani 1 1 d . U . . .
H10 H 0.632838 0.115750 0.805095 0.093 Uiso 1 1 calc R U . . .
C11 C 0.7850(9) 0.2061(9) 0.7199(7) 0.083(3) Uani 1 1 d . U . . .
H11 H 0.842461 0.149930 0.735845 0.099 Uiso 1 1 calc R U . . .
C12 C 0.8251(9) 0.3125(10) 0.6528(7) 0.087(3) Uani 1 1 d . U . . .
H12 H 0.909208 0.325123 0.624150 0.104 Uiso 1 1 calc R U . . .
C13 C 0.7457(8) 0.3958(8) 0.6291(6) 0.073(2) Uani 1 1 d . U . . .
H13 H 0.774766 0.465415 0.585208 0.087 Uiso 1 1 calc R U . . .
C14 C 0.4792(8) 0.5467(6) 0.6049(5) 0.0625(18) Uani 1 1 d . U . . .
C15 C 0.5680(9) 0.6261(7) 0.5385(6) 0.075(2) Uani 1 1 d . U . . .
H15 H 0.652072 0.609178 0.530551 0.090 Uiso 1 1 calc R U . . .
C16 C 0.5293(11) 0.7300(8) 0.4849(7) 0.088(3) Uani 1 1 d . U . . .
H16 H 0.587240 0.783155 0.440213 0.105 Uiso 1 1 calc R U . . .
C17 C 0.4052(11) 0.7539(7) 0.4982(7) 0.083(3) Uani 1 1 d . U . . .
H17 H 0.377666 0.823612 0.464000 0.100 Uiso 1 1 calc R U . . .
C18 C 0.3232(10) 0.6732(7) 0.5626(7) 0.079(2) Uani 1 1 d . U . . .
H18 H 0.238848 0.688307 0.568773 0.094 Uiso 1 1 calc R U . . .
C19 C 0.1152(6) 0.3534(6) 0.9284(6) 0.0619(18) Uani 1 1 d . U . . .
C20 C 0.0543(8) 0.2688(8) 1.0135(7) 0.078(2) Uani 1 1 d . U . . .
H20 H 0.043387 0.275397 1.076823 0.094 Uiso 1 1 calc R U . . .
C21 C 0.0110(9) 0.1773(9) 1.0047(8) 0.091(3) Uani 1 1 d . U . . .
H21 H -0.031289 0.121716 1.060884 0.109 Uiso 1 1 calc R U . . .
C22 C 0.0317(9) 0.1690(8) 0.9088(8) 0.085(3) Uani 1 1 d . U . . .
H22 H 0.002996 0.107631 0.899684 0.102 Uiso 1 1 calc R U . . .
C23 C 0.0946(7) 0.2522(7) 0.8287(7) 0.074(2) Uani 1 1 d . U . . .
H23 H 0.108681 0.245414 0.765178 0.089 Uiso 1 1 calc R U . . .
C24 C 0.2719(7) 0.6108(6) 0.8573(6) 0.0624(18) Uani 1 1 d D U . . .
C25 C 0.1709(7) 0.4930(7) 1.0054(5) 0.0610(18) Uani 1 1 d . U . . .
C26 C 0.1674(7) 0.4551(7) 0.9280(6) 0.0649(19) Uani 1 1 d . U . . .
C27 C 0.3418(9) 0.7065(7) 0.7853(7) 0.069(2) Uani 0.939(4) 1 d D U P B 1
C28 C 0.2843(16) 0.8033(8) 0.7321(8) 0.089(3) Uani 0.939(4) 1 d D U P B 1
H28 H 0.198518 0.805303 0.739691 0.107 Uiso 0.939(4) 1 calc R U P B 1
C29 C 0.3563(16) 0.8956(9) 0.6681(9) 0.106(4) Uani 0.939(4) 1 d D U P B 1
H29 H 0.318794 0.958994 0.632148 0.128 Uiso 0.939(4) 1 calc R U P B 1
C30 C 0.4822(16) 0.8928(11) 0.6585(10) 0.107(4) Uani 0.939(4) 1 d D U P B 1
H30 H 0.529220 0.954777 0.615075 0.129 Uiso 0.939(4) 1 calc R U P B 1
C31 C 0.5408(13) 0.8023(10) 0.7104(10) 0.103(3) Uani 0.939(4) 1 d D U P B 1
H31 H 0.626132 0.802613 0.705083 0.123 Uiso 0.939(4) 1 calc R U P B 1
C32 C 0.4690(10) 0.7092(8) 0.7716(8) 0.078(2) Uani 0.939(4) 1 d D U P B 1
C33 C 0.2652(9) 0.6589(8) 1.0076(7) 0.080(2) Uani 1 1 d . U . . .
H33 H 0.312270 0.723501 0.973987 0.096 Uiso 1 1 calc R U . . .
C34 C 0.2206(10) 0.6250(10) 1.1086(7) 0.087(3) Uani 1 1 d . U . . .
H34 H 0.235945 0.668998 1.144087 0.104 Uiso 1 1 calc R U . . .
C35 C 0.1548(9) 0.5304(11) 1.1600(7) 0.089(3) Uani 1 1 d . U . . .
H35 H 0.126348 0.511449 1.229271 0.107 Uiso 1 1 calc R U . . .
C36 C 0.1287(8) 0.4609(9) 1.1124(6) 0.078(2) Uani 1 1 d . U . . .
H36 H 0.084858 0.394985 1.148897 0.094 Uiso 1 1 calc R U . . .
Br2A Br 0.1874(18) 0.8054(14) 0.7385(14) 0.086(6) Uani 0.061(4) 1 d D U P B 2
C27A C 0.383(2) 0.669(4) 0.789(5) 0.070(13) Uani 0.061(4) 1 d D U P B 2
C28A C 0.505(3) 0.657(5) 0.804(5) 0.079(13) Uani 0.061(4) 1 d D U P B 2
H28A H 0.527711 0.592263 0.850189 0.095 Uiso 0.061(4) 1 calc R U P B 2
C29A C 0.593(4) 0.742(6) 0.751(5) 0.086(14) Uani 0.061(4) 1 d D U P B 2
H29A H 0.673077 0.733218 0.762002 0.104 Uiso 0.061(4) 1 calc R U P B 2
C30A C 0.560(5) 0.838(5) 0.684(7) 0.098(14) Uani 0.061(4) 1 d D U P B 2
H30A H 0.619575 0.893569 0.648826 0.118 Uiso 0.061(4) 1 calc R U P B 2
C31A C 0.444(4) 0.853(5) 0.666(6) 0.097(12) Uani 0.061(4) 1 d D U P B 2
H31A H 0.422532 0.918853 0.619885 0.116 Uiso 0.061(4) 1 calc R U P B 2
C32A C 0.358(3) 0.769(4) 0.719(5) 0.088(12) Uani 0.061(4) 1 d D U P B 2
Cl3 Cl 0.0213(9) 1.0062(9) 0.7566(7) 0.167(4) Uani 0.5 1 d . . P . .
Cl2 Cl -0.0572(14) 0.8214(8) 0.6999(9) 0.224(7) Uani 0.5 1 d . . P . .

loop_
_atom_site_aniso_label
_atom_site_aniso_U_11
_atom_site_aniso_U_22
_atom_site_aniso_U_33
_atom_site_aniso_U_23
_atom_site_aniso_U_13
_atom_site_aniso_U_12
Br1 0.1002(8) 0.0905(7) 0.0925(7) -0.0343(6) -0.0331(6) -0.0108(5)
Br2 0.0770(7) 0.1030(9) 0.1248(10) -0.0495(7) -0.0388(6) 0.0116(6)
Cu1 0.0653(6) 0.0639(6) 0.0633(6) -0.0205(5) -0.0111(4) -0.0118(4)
Cl1 0.0801(15) 0.135(2) 0.0662(13) -0.0178(13) -0.0163(10) -0.0356(14)
N3 0.059(4) 0.067(4) 0.067(4) -0.024(3) -0.016(3) -0.002(3)
N2 0.061(4) 0.055(4) 0.065(4) -0.016(3) -0.004(3) -0.009(3)
N1 0.074(4) 0.059(4) 0.060(3) -0.017(3) -0.015(3) -0.008(3)
N4 0.057(3) 0.065(4) 0.068(4) -0.023(3) -0.016(3) -0.004(3)
N5 0.063(4) 0.061(4) 0.064(4) -0.021(3) -0.011(3) -0.003(3)
N6 0.062(4) 0.070(4) 0.073(4) -0.030(3) -0.020(3) 0.005(3)
C1 0.063(5) 0.070(5) 0.075(5) -0.012(4) -0.011(4) -0.005(4)
C2 0.078(5) 0.117(7) 0.038(3) -0.021(4) -0.001(3) -0.050(5)
C3 0.123(8) 0.078(6) 0.109(8) -0.045(6) -0.043(7) -0.011(6)
C4 0.093(6) 0.072(6) 0.089(6) -0.013(5) -0.020(5) -0.016(5)
C5 0.089(6) 0.081(6) 0.071(5) -0.015(4) -0.019(4) -0.016(5)
C6 0.066(5) 0.084(6) 0.073(5) -0.022(4) -0.025(4) 0.003(4)
C7 0.065(5) 0.058(4) 0.064(4) -0.012(4) -0.008(4) -0.008(3)
C8 0.066(4) 0.067(4) 0.056(4) -0.023(3) -0.013(3) -0.013(4)
C9 0.062(4) 0.056(4) 0.059(4) -0.026(3) -0.010(3) -0.009(3)
C10 0.067(5) 0.073(5) 0.084(6) -0.016(4) -0.017(4) 0.003(4)
C11 0.072(6) 0.110(7) 0.077(5) -0.041(5) -0.029(4) 0.022(5)
C12 0.061(5) 0.124(8) 0.074(5) -0.037(6) -0.005(4) 0.000(5)
C13 0.061(5) 0.096(6) 0.061(4) -0.029(4) -0.005(4) -0.017(4)
C14 0.076(5) 0.064(4) 0.052(4) -0.024(3) -0.012(3) -0.016(4)
C15 0.080(5) 0.061(5) 0.075(5) -0.015(4) -0.005(4) -0.019(4)
C16 0.123(8) 0.063(5) 0.071(5) -0.017(4) -0.009(5) -0.026(5)
C17 0.113(8) 0.059(5) 0.077(6) -0.016(4) -0.026(5) -0.011(5)
C18 0.097(6) 0.067(5) 0.075(5) -0.024(4) -0.024(5) 0.001(5)
C19 0.048(4) 0.066(4) 0.071(5) -0.020(4) -0.016(3) 0.000(3)
C20 0.064(5) 0.089(6) 0.076(5) -0.021(5) -0.012(4) -0.013(4)
C21 0.075(6) 0.085(6) 0.097(7) -0.012(5) -0.009(5) -0.023(5)
C22 0.069(5) 0.075(6) 0.105(7) -0.022(5) -0.016(5) -0.023(4)
C23 0.058(4) 0.073(5) 0.096(6) -0.036(5) -0.014(4) -0.005(4)
C24 0.057(4) 0.056(4) 0.079(5) -0.027(4) -0.019(4) 0.005(3)
C25 0.053(4) 0.079(5) 0.055(4) -0.028(4) -0.014(3) 0.007(4)
C26 0.053(4) 0.070(5) 0.069(5) -0.022(4) -0.012(3) 0.002(3)
C27 0.090(6) 0.058(5) 0.069(5) -0.032(4) -0.021(4) 0.001(4)
C28 0.134(10) 0.065(6) 0.076(6) -0.032(5) -0.027(7) 0.001(6)
C29 0.166(11) 0.066(6) 0.083(7) -0.021(5) -0.026(7) 0.002(7)
C30 0.157(11) 0.078(7) 0.091(7) -0.037(6) -0.011(8) -0.034(8)
C31 0.110(8) 0.084(7) 0.117(8) -0.042(7) -0.007(7) -0.029(6)
C32 0.083(6) 0.081(6) 0.083(6) -0.039(5) -0.020(5) -0.008(5)
C33 0.089(6) 0.086(6) 0.083(6) -0.045(5) -0.032(5) 0.004(5)
C34 0.089(6) 0.116(8) 0.079(6) -0.057(6) -0.032(5) 0.022(6)
C35 0.078(6) 0.133(9) 0.066(5) -0.041(6) -0.023(4) 0.007(6)
C36 0.066(5) 0.100(6) 0.067(5) -0.029(5) -0.012(4) 0.007(4)
Br2A 0.078(11) 0.081(10) 0.097(11) -0.036(8) -0.007(9) 0.011(8)
C27A 0.090(19) 0.061(19) 0.073(19) -0.043(18) -0.011(19) -0.002(19)
C28A 0.095(19) 0.070(19) 0.081(19) -0.040(18) -0.012(19) -0.014(19)
C29A 0.10(2) 0.08(2) 0.10(2) -0.04(2) -0.02(2) -0.03(2)
C30A 0.12(2) 0.08(2) 0.10(2) -0.036(19) -0.006(19) -0.021(19)
C31A 0.133(18) 0.075(18) 0.087(17) -0.036(17) -0.015(18) -0.016(18)
C32A 0.115(18) 0.071(17) 0.080(17) -0.033(17) -0.015(17) -0.001(17)
Cl3 0.156(7) 0.194(9) 0.135(6) -0.048(6) -0.033(5) 0.063(6)
Cl2 0.333(16) 0.141(7) 0.215(10) 0.012(7) -0.178(11) -0.096(9)

loop_
_atom_type_symbol
_atom_type_description
_atom_type_scat_dispersion_real
_atom_type_scat_dispersion_imag
_atom_type_scat_source
C C 0.0033 0.0016 'International Tables Vol C Tables 4.2.6.8 and 6.1.1.4'
H H 0.0000 0.0000 'International Tables Vol C Tables 4.2.6.8 and 6.1.1.4'
Br Br -0.2901 2.4595 'International Tables Vol C Tables 4.2.6.8 and 6.1.1.4'
Cl Cl 0.1484 0.1585 'International Tables Vol C Tables 4.2.6.8 and 6.1.1.4'
Cu Cu 0.3201 1.2651 'International Tables Vol C Tables 4.2.6.8 and 6.1.1.4'
N N 0.0061 0.0033 'International Tables Vol C Tables 4.2.6.8 and 6.1.1.4'
O O 0.0106 0.0060 'International Tables Vol C Tables 4.2.6.8 and 6.1.1.4'

loop_
_geom_angle_atom_site_label_1
_geom_angle_atom_site_label_2
_geom_angle_atom_site_label_3
_geom_angle
_geom_angle_site_symmetry_1
_geom_angle_site_symmetry_3
_geom_angle_publ_flag
N2 Cu1 Cl1 126.18(19) . . ?
N2 Cu1 N5 103.3(2) . . ?
N1 Cu1 Cl1 94.0(2) . . ?
N1 Cu1 N2 80.0(3) . . ?
N1 Cu1 N4 173.9(3) . . ?
N1 Cu1 N5 96.2(2) . . ?
N4 Cu1 Cl1 92.11(19) . . ?
N4 Cu1 N2 96.0(2) . . ?
N4 Cu1 N5 80.3(3) . . ?
N5 Cu1 Cl1 130.5(2) . . ?
C7 N3 C8 109.2(6) . . ?
C7 N3 C10 126.6(7) . . ?
C10 N3 C8 124.2(7) . . ?
C7 N2 Cu1 142.1(5) . . ?
C7 N2 C9 106.8(6) . . ?
C9 N2 Cu1 110.8(5) . . ?
C14 N1 Cu1 116.6(5) . . ?
C18 N1 Cu1 124.2(6) . . ?
C18 N1 C14 119.1(7) . . ?
C19 N4 Cu1 116.4(5) . . ?
C23 N4 Cu1 124.4(6) . . ?
C23 N4 C19 119.1(7) . . ?
C24 N5 Cu1 140.9(5) . . ?
C26 N5 Cu1 110.7(5) . . ?
C26 N5 C24 107.6(6) . . ?
C24 N6 C25 109.9(6) . . ?
C24 N6 C33 127.2(7) . . ?
C33 N6 C25 122.9(7) . . ?
C6 C1 C2 115.2(7) . . ?
C6 C1 C7 120.3(8) . . ?
C7 C1 C2 123.7(7) . . ?
C1 C2 H2 120.9 . . ?
C3 C2 C1 118.3(8) . . ?
C3 C2 H2 120.9 . . ?
C2 C3 H3 117.3 . . ?
C2 C3 C4 125.4(9) . . ?
C4 C3 H3 117.3 . . ?
C3 C4 H4 120.2 . . ?
C5 C4 C3 119.5(9) . . ?
C5 C4 H4 120.2 . . ?
C4 C5 H5 120.3 . . ?
C4 C5 C6 119.5(9) . . ?
C6 C5 H5 120.3 . . ?
C1 C6 Br1 119.5(7) . . ?
C5 C6 Br1 119.3(7) . . ?
C5 C6 C1 121.2(9) . . ?
N3 C7 C1 122.5(7) . . ?
N2 C7 N3 108.9(6) . . ?
N2 C7 C1 128.6(7) . . ?
N3 C8 C13 116.7(8) . . ?
C9 C8 N3 105.2(6) . . ?
C9 C8 C13 138.1(8) . . ?
N2 C9 C14 116.4(7) . . ?
C8 C9 N2 109.9(7) . . ?
C8 C9 C14 133.6(7) . . ?
N3 C10 H10 121.2 . . ?
C11 C10 N3 117.6(8) . . ?
C11 C10 H10 121.2 . . ?
C10 C11 H11 120.1 . . ?
C10 C11 C12 119.8(9) . . ?
C12 C11 H11 120.1 . . ?
C11 C12 H12 119.1 . . ?
C13 C12 C11 121.9(9) . . ?
C13 C12 H12 119.1 . . ?
C8 C13 H13 120.1 . . ?
C12 C13 C8 119.8(9) . . ?
C12 C13 H13 120.1 . . ?
N1 C14 C9 115.6(7) . . ?
N1 C14 C15 119.9(8) . . ?
C15 C14 C9 124.4(8) . . ?
C14 C15 H15 120.3 . . ?
C16 C15 C14 119.4(9) . . ?
C16 C15 H15 120.3 . . ?
C15 C16 H16 120.2 . . ?
C17 C16 C15 119.6(9) . . ?
C17 C16 H16 120.2 . . ?
C16 C17 H17 120.8 . . ?
C18 C17 C16 118.5(9) . . ?
C18 C17 H17 120.8 . . ?
N1 C18 C17 123.4(10) . . ?
N1 C18 H18 118.3 . . ?
C17 C18 H18 118.3 . . ?
N4 C19 C20 119.5(7) . . ?
N4 C19 C26 114.3(7) . . ?
C20 C19 C26 126.1(8) . . ?
C19 C20 H20 119.6 . . ?
C21 C20 C19 120.8(9) . . ?
C21 C20 H20 119.6 . . ?
C20 C21 H21 121.0 . . ?
C20 C21 C22 118.0(9) . . ?
C22 C21 H21 121.0 . . ?
C21 C22 H22 120.5 . . ?
C23 C22 C21 118.9(9) . . ?
C23 C22 H22 120.5 . . ?
N4 C23 C22 123.6(9) . . ?
N4 C23 H23 118.2 . . ?
C22 C23 H23 118.2 . . ?
N5 C24 C27 127.8(7) . . ?
N5 C24 C27A 119(3) . . ?
N6 C24 N5 108.2(7) . . ?
N6 C24 C27 124.0(7) . . ?
N6 C24 C27A 126(3) . . ?
N6 C25 C36 117.1(7) . . ?
C26 C25 N6 103.5(7) . . ?
C26 C25 C36 139.4(8) . . ?
N5 C26 C19 118.0(7) . . ?
N5 C26 C25 110.8(7) . . ?
C25 C26 C19 131.2(8) . . ?
C28 C27 C24 122.5(10) . . ?
C32 C27 C24 120.1(8) . . ?
C32 C27 C28 117.2(10) . . ?
C27 C28 H28 120.1 . . ?
C29 C28 C27 119.9(14) . . ?
C29 C28 H28 120.1 . . ?
C28 C29 H29 120.1 . . ?
C30 C29 C28 119.8(13) . . ?
C30 C29 H29 120.1 . . ?
C29 C30 H30 119.0 . . ?
C31 C30 C29 122.1(12) . . ?
C31 C30 H30 119.0 . . ?
C30 C31 H31 121.1 . . ?
C30 C31 C32 117.8(12) . . ?
C32 C31 H31 121.1 . . ?
C27 C32 Br2 118.8(7) . . ?
C27 C32 C31 123.1(11) . . ?
C31 C32 Br2 118.0(9) . . ?
N6 C33 H33 121.4 . . ?
C34 C33 N6 117.2(9) . . ?
C34 C33 H33 121.4 . . ?
C33 C34 H34 118.6 . . ?
C35 C34 C33 122.9(9) . . ?
C35 C34 H34 118.6 . . ?
C34 C35 H35 119.1 . . ?
C34 C35 C36 121.8(9) . . ?
C36 C35 H35 119.1 . . ?
C25 C36 H36 120.9 . . ?
C35 C36 C25 118.1(9) . . ?
C35 C36 H36 120.9 . . ?
C28A C27A C24 128(3) . . ?
C32A C27A C24 113(2) . . ?
C32A C27A C28A 116(2) . . ?
C27A C28A H28A 119.6 . . ?
C29A C28A C27A 121(3) . . ?
C29A C28A H28A 119.6 . . ?
C28A C29A H29A 120.0 . . ?
C30A C29A C28A 120(3) . . ?
C30A C29A H29A 120.0 . . ?
C29A C30A H30A 119.2 . . ?
C31A C30A C29A 122(3) . . ?
C31A C30A H30A 119.2 . . ?
C30A C31A H31A 121.2 . . ?
C30A C31A C32A 118(3) . . ?
C32A C31A H31A 121.2 . . ?
C27A C32A Br2A 113.3(19) . . ?
C31A C32A Br2A 118(3) . . ?
C31A C32A C27A 124(2) . . ?

loop_
_geom_bond_atom_site_label_1
_geom_bond_atom_site_label_2
_geom_bond_distance
_geom_bond_site_symmetry_2
_geom_bond_publ_flag
Br1 C6 1.891(9) . ?
Br2 C32 1.897(11) . ?
Cu1 Cl1 2.267(2) . ?
Cu1 N2 2.112(7) . ?
Cu1 N1 1.991(6) . ?
Cu1 N4 1.999(6) . ?
Cu1 N5 2.124(6) . ?
N3 C7 1.366(10) . ?
N3 C8 1.379(10) . ?
N3 C10 1.377(11) . ?
N2 C7 1.344(10) . ?
N2 C9 1.381(9) . ?
N1 C14 1.348(11) . ?
N1 C18 1.347(11) . ?
N4 C19 1.363(10) . ?
N4 C23 1.312(10) . ?
N5 C24 1.355(10) . ?
N5 C26 1.350(10) . ?
N6 C24 1.342(10) . ?
N6 C25 1.405(11) . ?
N6 C33 1.386(10) . ?
C1 C2 1.541(13) . ?
C1 C6 1.401(12) . ?
C1 C7 1.458(11) . ?
C2 H2 0.9300 . ?
C2 C3 1.239(13) . ?
C3 H3 0.9300 . ?
C3 C4 1.382(15) . ?
C4 H4 0.9300 . ?
C4 C5 1.378(13) . ?
C5 H5 0.9300 . ?
C5 C6 1.384(13) . ?
C8 C9 1.376(11) . ?
C8 C13 1.421(11) . ?
C9 C14 1.443(11) . ?
C10 H10 0.9300 . ?
C10 C11 1.368(13) . ?
C11 H11 0.9300 . ?
C11 C12 1.409(15) . ?
C12 H12 0.9300 . ?
C12 C13 1.335(14) . ?
C13 H13 0.9300 . ?
C14 C15 1.403(11) . ?
C15 H15 0.9300 . ?
C15 C16 1.388(13) . ?
C16 H16 0.9300 . ?
C16 C17 1.371(15) . ?
C17 H17 0.9300 . ?
C17 C18 1.360(13) . ?
C18 H18 0.9300 . ?
C19 C20 1.399(11) . ?
C19 C26 1.463(11) . ?
C20 H20 0.9300 . ?
C20 C21 1.356(14) . ?
C21 H21 0.9300 . ?
C21 C22 1.395(15) . ?
C22 H22 0.9300 . ?
C22 C23 1.364(13) . ?
C23 H23 0.9300 . ?
C24 C27 1.443(12) . ?
C24 C27A 1.46(2) . ?
C25 C26 1.376(11) . ?
C25 C36 1.431(11) . ?
C27 C28 1.413(15) . ?
C27 C32 1.378(14) . ?
C28 H28 0.9300 . ?
C28 C29 1.394(18) . ?
C29 H29 0.9300 . ?
C29 C30 1.37(2) . ?
C30 H30 0.9300 . ?
C30 C31 1.362(19) . ?
C31 H31 0.9300 . ?
C31 C32 1.390(15) . ?
C33 H33 0.9300 . ?
C33 C34 1.355(13) . ?
C34 H34 0.9300 . ?
C34 C35 1.348(15) . ?
C35 H35 0.9300 . ?
C35 C36 1.381(14) . ?
C36 H36 0.9300 . ?
Br2A C32A 1.90(2) . ?
C27A C28A 1.41(2) . ?
C27A C32A 1.39(2) . ?
C28A H28A 0.9300 . ?
C28A C29A 1.40(3) . ?
C29A H29A 0.9300 . ?
C29A C30A 1.37(3) . ?
C30A H30A 0.9300 . ?
C30A C31A 1.36(3) . ?
C31A H31A 0.9300 . ?
C31A C32A 1.38(2) . ?

loop_
_geom_torsion_atom_site_label_1
_geom_torsion_atom_site_label_2
_geom_torsion_atom_site_label_3
_geom_torsion_atom_site_label_4
_geom_torsion
_geom_torsion_site_symmetry_1
_geom_torsion_site_symmetry_2
_geom_torsion_site_symmetry_3
_geom_torsion_site_symmetry_4
_geom_torsion_publ_flag
Cu1 N2 C7 N3 -176.0(6) . . . . ?
Cu1 N2 C7 C1 3.2(15) . . . . ?
Cu1 N2 C9 C8 177.3(5) . . . . ?
Cu1 N2 C9 C14 -6.6(8) . . . . ?
Cu1 N1 C14 C9 3.3(8) . . . . ?
Cu1 N1 C14 C15 -175.1(6) . . . . ?
Cu1 N1 C18 C17 173.9(7) . . . . ?
Cu1 N4 C19 C20 -173.2(6) . . . . ?
Cu1 N4 C19 C26 3.4(8) . . . . ?
Cu1 N4 C23 C22 174.6(7) . . . . ?
Cu1 N5 C24 N6 -169.3(6) . . . . ?
Cu1 N5 C24 C27 12.4(14) . . . . ?
Cu1 N5 C24 C27A -16.2(19) . . . . ?
Cu1 N5 C26 C19 -5.3(8) . . . . ?
Cu1 N5 C26 C25 172.9(5) . . . . ?
N3 C8 C9 N2 0.0(8) . . . . ?
N3 C8 C9 C14 -175.1(7) . . . . ?
N3 C8 C13 C12 1.0(11) . . . . ?
N3 C10 C11 C12 -1.3(13) . . . . ?
N2 C9 C14 N1 2.6(9) . . . . ?
N2 C9 C14 C15 -179.2(7) . . . . ?
N1 C14 C15 C16 -1.7(12) . . . . ?
N4 C19 C20 C21 -3.0(13) . . . . ?
N4 C19 C26 N5 1.6(10) . . . . ?
N4 C19 C26 C25 -176.3(8) . . . . ?
N5 C24 C27 C28 84.9(11) . . . . ?
N5 C24 C27 C32 -99.9(11) . . . . ?
N5 C24 C27A C28A -103(5) . . . . ?
N5 C24 C27A C32A 100(4) . . . . ?
N6 C24 C27 C28 -93.2(11) . . . . ?
N6 C24 C27 C32 82.0(11) . . . . ?
N6 C24 C27A C28A 45(6) . . . . ?
N6 C24 C27A C32A -113(4) . . . . ?
N6 C25 C26 N5 -0.3(8) . . . . ?
N6 C25 C26 C19 177.7(8) . . . . ?
N6 C25 C36 C35 0.8(12) . . . . ?
N6 C33 C34 C35 1.8(14) . . . . ?
C1 C2 C3 C4 -10.1(18) . . . . ?
C2 C1 C6 Br1 172.8(6) . . . . ?
C2 C1 C6 C5 -7.3(12) . . . . ?
C2 C1 C7 N3 -79.8(11) . . . . ?
C2 C1 C7 N2 101.2(11) . . . . ?
C2 C3 C4 C5 5.7(19) . . . . ?
C3 C4 C5 C6 -1.7(15) . . . . ?
C4 C5 C6 Br1 -176.8(7) . . . . ?
C4 C5 C6 C1 3.3(14) . . . . ?
C6 C1 C2 C3 10.6(13) . . . . ?
C6 C1 C7 N3 89.8(11) . . . . ?
C6 C1 C7 N2 -89.3(11) . . . . ?
C7 N3 C8 C9 -0.7(8) . . . . ?
C7 N3 C8 C13 -179.7(7) . . . . ?
C7 N3 C10 C11 179.5(8) . . . . ?
C7 N2 C9 C8 0.8(8) . . . . ?
C7 N2 C9 C14 176.9(6) . . . . ?
C7 C1 C2 C3 -179.4(10) . . . . ?
C7 C1 C6 Br1 2.4(11) . . . . ?
C7 C1 C6 C5 -177.7(8) . . . . ?
C8 N3 C7 N2 1.3(9) . . . . ?
C8 N3 C7 C1 -177.9(8) . . . . ?
C8 N3 C10 C11 1.6(13) . . . . ?
C8 C9 C14 N1 177.4(7) . . . . ?
C8 C9 C14 C15 -4.3(13) . . . . ?
C9 N2 C7 N3 -1.3(9) . . . . ?
C9 N2 C7 C1 177.9(8) . . . . ?
C9 C8 C13 C12 -177.4(9) . . . . ?
C9 C14 C15 C16 -179.9(7) . . . . ?
C10 N3 C7 N2 -176.8(8) . . . . ?
C10 N3 C7 C1 3.9(13) . . . . ?
C10 N3 C8 C9 177.4(7) . . . . ?
C10 N3 C8 C13 -1.5(11) . . . . ?
C10 C11 C12 C13 0.9(14) . . . . ?
C11 C12 C13 C8 -0.8(14) . . . . ?
C13 C8 C9 N2 178.5(9) . . . . ?
C13 C8 C9 C14 3.4(15) . . . . ?
C14 N1 C18 C17 -4.5(12) . . . . ?
C14 C15 C16 C17 0.6(13) . . . . ?
C15 C16 C17 C18 -1.4(14) . . . . ?
C16 C17 C18 N1 3.4(14) . . . . ?
C18 N1 C14 C9 -178.1(7) . . . . ?
C18 N1 C14 C15 3.5(11) . . . . ?
C19 N4 C23 C22 -0.8(12) . . . . ?
C19 C20 C21 C22 1.5(14) . . . . ?
C20 C19 C26 N5 177.9(7) . . . . ?
C20 C19 C26 C25 0.1(13) . . . . ?
C20 C21 C22 C23 0.3(15) . . . . ?
C21 C22 C23 N4 -0.7(14) . . . . ?
C23 N4 C19 C20 2.6(11) . . . . ?
C23 N4 C19 C26 179.2(7) . . . . ?
C24 N5 C26 C19 -177.1(6) . . . . ?
C24 N5 C26 C25 1.2(9) . . . . ?
C24 N6 C25 C26 -0.8(8) . . . . ?
C24 N6 C25 C36 179.2(7) . . . . ?
C24 N6 C33 C34 179.9(8) . . . . ?
C24 C27 C28 C29 176.0(9) . . . . ?
C24 C27 C32 Br2 4.7(12) . . . . ?
C24 C27 C32 C31 -174.1(10) . . . . ?
C24 C27A C28A C29A -157(7) . . . . ?
C24 C27A C32A Br2A 4(6) . . . . ?
C24 C27A C32A C31A 161(6) . . . . ?
C25 N6 C24 N5 1.5(8) . . . . ?
C25 N6 C24 C27 179.9(8) . . . . ?
C25 N6 C24 C27A -149(2) . . . . ?
C25 N6 C33 C34 -2.4(12) . . . . ?
C26 N5 C24 N6 -1.7(8) . . . . ?
C26 N5 C24 C27 -179.9(8) . . . . ?
C26 N5 C24 C27A 151.5(17) . . . . ?
C26 C19 C20 C21 -179.2(8) . . . . ?
C26 C25 C36 C35 -179.2(9) . . . . ?
C27 C28 C29 C30 -1.1(17) . . . . ?
C28 C27 C32 Br2 -179.8(7) . . . . ?
C28 C27 C32 C31 1.3(15) . . . . ?
C28 C29 C30 C31 -0.6(19) . . . . ?
C29 C30 C31 C32 2.6(19) . . . . ?
C30 C31 C32 Br2 178.2(9) . . . . ?
C30 C31 C32 C27 -3.0(17) . . . . ?
C32 C27 C28 C29 0.7(14) . . . . ?
C33 N6 C24 N5 179.5(8) . . . . ?
C33 N6 C24 C27 -2.2(13) . . . . ?
C33 N6 C24 C27A 29(2) . . . . ?
C33 N6 C25 C26 -178.8(7) . . . . ?
C33 N6 C25 C36 1.1(11) . . . . ?
C33 C34 C35 C36 0.2(16) . . . . ?
C34 C35 C36 C25 -1.5(14) . . . . ?
C36 C25 C26 N5 179.8(9) . . . . ?
C36 C25 C26 C19 -2.3(16) . . . . ?
C27A C28A C29A C30A 0.0(4) . . . . ?
C28A C27A C32A Br2A -157(6) . . . . ?
C28A C27A C32A C31A 0.0(7) . . . . ?
C28A C29A C30A C31A 0.0(7) . . . . ?
C29A C30A C31A C32A 0.0(9) . . . . ?
C30A C31A C32A Br2A 156(6) . . . . ?
C30A C31A C32A C27A 0.0(8) . . . . ?
C32A C27A C28A C29A 0.0(6) . . . . ?

loop_
_smtbx_masks_void_nr
_smtbx_masks_void_average_x
_smtbx_masks_void_average_y
_smtbx_masks_void_average_z
_smtbx_masks_void_volume
_smtbx_masks_void_count_electrons
_smtbx_masks_void_content
1 0.000 0.000 0.500 246.1 100.9 '10 water'
